data_4070310
loop_
_publ_author_name
'Flores-Figueroa, Aar\'on'
'Kaufhold, Oliver'
'Hepp, Alexander'
'Fr\"ohlich, Roland'
'Hahn, F. Ekkehardt'

_publ_section_title
;
 Synthesis of a Ruthenium(II) Complex Containing an [11]ane-P2CNHC(NHC =
 Imidazolidin-2-ylidene) Macrocycle
;
_journal_issue 21
_journal_name_full Organometallics
_journal_page_first 6362
_journal_paper_doi 10.1021/om900703q
_journal_volume 28
_journal_year 2009
_chemical_formula_sum 'C38 H29 B F8 N4 P2 Ru'
_chemical_formula_weight 867.47
_chemical_name_systematic
; 
 ? 
;
_space_group_IT_number 11
_symmetry_cell_setting monoclinic
_symmetry_space_group_name_Hall '-P 2yb'
_symmetry_space_group_name_H-M 'P 1 21/m 1'
_atom_sites_solution_hydrogens geom
_atom_sites_solution_primary direct
_atom_sites_solution_secondary difmap
_audit_creation_method SHELXL-97
_cell_angle_alpha 90.00
_cell_angle_beta 93.071(5)
_cell_angle_gamma 90.00
_cell_formula_units_Z 2
_cell_length_a 10.0935(7)
_cell_length_b 16.0492(12)
_cell_length_c 10.9204(9)
_cell_measurement_reflns_used 3071
_cell_measurement_temperature 223(2)
_cell_measurement_theta_max 68.25
_cell_measurement_theta_min 0.88
_cell_volume 1766.5(2)
_computing_cell_refinement 'Collect (Nonius B.V., 1998)'
_computing_data_collection 'Collect (Nonius B.V., 1998)'
_computing_data_reduction 'Denzo (Otwinowski & Minor, 1997)'
_computing_molecular_graphics 'ORTEPIII (Farrugia, 1997)'
_computing_publication_material 'SHELXL-97 (Sheldrick, 1997)'
_computing_structure_refinement 'SHELXL-97 (Sheldrick, 1997)'
_computing_structure_solution 'SHELXS-97 (Sheldrick, 1990)'
_diffrn_ambient_temperature 223(2)
_diffrn_measured_fraction_theta_full 0.970
_diffrn_measured_fraction_theta_max 0.970
_diffrn_measurement_device_type 'Nonius KappaCCD APEXII'
_diffrn_measurement_method '\w and \f scans'
_diffrn_radiation_monochromator graphite
_diffrn_radiation_source 'fine-focus sealed tube'
_diffrn_radiation_type CuK\a
_diffrn_radiation_wavelength 1.54178
_diffrn_reflns_av_R_equivalents 0.079
_diffrn_reflns_av_sigmaI/netI 0.0317
_diffrn_reflns_limit_h_max 12
_diffrn_reflns_limit_h_min -11
_diffrn_reflns_limit_k_max 19
_diffrn_reflns_limit_k_min -18
_diffrn_reflns_limit_l_max 12
_diffrn_reflns_limit_l_min -12
_diffrn_reflns_number 15792
_diffrn_reflns_theta_full 67.47
_diffrn_reflns_theta_max 67.47
_diffrn_reflns_theta_min 4.05
_exptl_absorpt_coefficient_mu 5.142
_exptl_absorpt_correction_T_max 0.7831
_exptl_absorpt_correction_T_min 0.3597
_exptl_absorpt_correction_type multi-scan
_exptl_absorpt_process_details 'Denzo (Otwinowski, Borek, Majewski & Minor, 2003)'
_exptl_crystal_colour colourless
_exptl_crystal_density_diffrn 1.631
_exptl_crystal_density_method 'not measured'
_exptl_crystal_description plate
_exptl_crystal_F_000 872
_exptl_crystal_size_max 0.25
_exptl_crystal_size_mid 0.15
_exptl_crystal_size_min 0.05
_refine_diff_density_max 0.826
_refine_diff_density_min -1.023
_refine_diff_density_rms 0.109
_refine_ls_extinction_method none
_refine_ls_goodness_of_fit_ref 1.039
_refine_ls_hydrogen_treatment riding
_refine_ls_matrix_type full
_refine_ls_number_parameters 262
_refine_ls_number_reflns 3205
_refine_ls_number_restraints 42
_refine_ls_restrained_S_all 1.053
_refine_ls_R_factor_all 0.0675
_refine_ls_R_factor_gt 0.0609
_refine_ls_shift/su_max 0.019
_refine_ls_shift/su_mean 0.001
_refine_ls_structure_factor_coef Fsqd
_refine_ls_weighting_details 'calc w=1/[\s^2^(Fo^2^)+(0.0873P)^2^+5.6146P] where P=(Fo^2^+2Fc^2^)/3'
_refine_ls_weighting_scheme calc
_refine_ls_wR_factor_gt 0.1538
_refine_ls_wR_factor_ref 0.1611
_reflns_number_gt 2850
_reflns_number_total 3205
_reflns_threshold_expression >2sigma(I)
_cod_data_source_file om900703q_si_002.cif
_cod_data_source_block han-complex-5
_cod_original_sg_symbol_H-M P21/m
_cod_original_formula_sum 'C38 H29 B1 F8 N4 P2 Ru1'
_cod_database_code 4070310

loop_
_symmetry_equiv_pos_as_xyz
'x, y, z'
'-x, y+1/2, -z'
'-x, -y, -z'
'x, -y-1/2, z'

loop_
_atom_site_label
_atom_site_type_symbol
_atom_site_fract_x
_atom_site_fract_y
_atom_site_fract_z
_atom_site_U_iso_or_equiv
_atom_site_adp_type
_atom_site_occupancy
_atom_site_symmetry_multiplicity
_atom_site_calc_flag
_atom_site_refinement_flags
Ru1 Ru 0.41069(5) 0.2500 0.89155(5) 0.0404(2) Uani 1 2 d S
P1 P 0.48253(13) 0.15417(8) 0.75593(12) 0.0405(3) Uani 1 1 d .
C1 C 0.5235(5) 0.2065(3) 0.6145(5) 0.0435(12) Uani 1 1 d .
C2 C 0.5653(6) 0.1636(4) 0.5112(5) 0.0497(13) Uani 1 1 d .
H2 H 0.5682 0.1051 0.5113 0.060 Uiso 1 1 calc R
C3 C 0.6022(6) 0.2073(4) 0.4093(5) 0.0563(14) Uani 1 1 d .
H3 H 0.6275 0.1783 0.3395 0.068 Uiso 1 1 calc R
C4 C 0.2417(8) 0.2500 0.7978(7) 0.0481(18) Uani 1 2 d SU
N1 N 0.1351(7) 0.2500 0.7504(7) 0.0615(19) Uani 1 2 d SU
C5 C 0.0013(12) 0.2500 0.7166(13) 0.103(4) Uani 1 2 d SU
H5A H -0.0371 0.2010 0.7549 0.124 Uiso 0.50 1 calc PR
H5B H -0.0371 0.2990 0.7549 0.124 Uiso 0.50 1 calc PR
C6 C -0.042(2) 0.2500 0.603(2) 0.166(8) Uani 1 2 d SU
H6A H -0.1013 0.2017 0.6006 0.199 Uiso 0.50 1 calc PR
H6B H -0.1013 0.2983 0.6006 0.199 Uiso 0.50 1 calc PR
N2 N -0.001(2) 0.2500 0.4977(19) 0.175(7) Uani 1 2 d SU
N3 N 0.1126(17) 0.2500 0.4554(12) 0.113(4) Uani 1 2 d SU
N4 N 0.2108(17) 0.2500 0.4113(14) 0.126(4) Uani 1 2 d SU
C11 C 0.3565(5) 0.0775(3) 0.7093(5) 0.0440(12) Uani 1 1 d .
C12 C 0.3207(6) 0.0160(3) 0.7917(5) 0.0482(13) Uani 1 1 d .
F12 F 0.3879(4) 0.0136(2) 0.9032(3) 0.0644(10) Uani 1 1 d .
C13 C 0.2234(6) -0.0408(4) 0.7677(6) 0.0583(15) Uani 1 1 d .
H13 H 0.2023 -0.0805 0.8269 0.070 Uiso 1 1 calc R
C14 C 0.1561(6) -0.0390(4) 0.6541(6) 0.0625(16) Uani 1 1 d .
H14 H 0.0898 -0.0787 0.6347 0.075 Uiso 1 1 calc R
C15 C 0.1854(6) 0.0203(5) 0.5699(6) 0.0653(17) Uani 1 1 d .
H15 H 0.1376 0.0220 0.4936 0.078 Uiso 1 1 calc R
C16 C 0.2862(6) 0.0786(4) 0.5965(5) 0.0520(13) Uani 1 1 d .
H16 H 0.3064 0.1187 0.5376 0.062 Uiso 1 1 calc R
C21 C 0.6322(5) 0.0924(3) 0.7931(5) 0.0453(12) Uani 1 1 d .
C22 C 0.6595(6) 0.0149(4) 0.7438(5) 0.0494(13) Uani 1 1 d .
F22 F 0.5721(4) -0.0206(2) 0.6614(4) 0.0661(10) Uani 1 1 d .
C23 C 0.7757(6) -0.0276(4) 0.7711(6) 0.0548(14) Uani 1 1 d .
H23 H 0.7902 -0.0798 0.7351 0.066 Uiso 1 1 calc R
C24 C 0.8702(6) 0.0066(4) 0.8510(6) 0.0601(16) Uani 1 1 d .
H24 H 0.9496 -0.0223 0.8709 0.072 Uiso 1 1 calc R
C25 C 0.8478(6) 0.0836(4) 0.9020(6) 0.0622(16) Uani 1 1 d .
H25 H 0.9128 0.1079 0.9556 0.075 Uiso 1 1 calc R
C26 C 0.7296(6) 0.1253(4) 0.8744(5) 0.0516(13) Uani 1 1 d .
H26 H 0.7148 0.1771 0.9115 0.062 Uiso 1 1 calc R
C31 C 0.3169(7) 0.2050(4) 1.0612(5) 0.0624(17) Uani 1 1 d .
H31 H 0.2417 0.1703 1.0579 0.075 Uiso 1 1 calc R
C32 C 0.4487(7) 0.1790(4) 1.0672(5) 0.0619(17) Uani 1 1 d .
H32 H 0.4776 0.1233 1.0698 0.074 Uiso 1 1 calc R
C33 C 0.5324(9) 0.2500 1.0685(7) 0.062(2) Uani 1 2 d S
H33 H 0.6256 0.2500 1.0701 0.074 Uiso 1 2 calc SR
B1 B 0.9613(11) 0.2500 0.1480(11) 0.058(3) Uani 1 2 d S
F1 F 0.8327(7) 0.2500 0.1562(14) 0.175(6) Uani 1 2 d S
F2 F 0.9844(15) 0.2500 0.0225(8) 0.166(5) Uani 1 2 d S
F3 F 1.0193(4) 0.1799(2) 0.1921(5) 0.0828(12) Uani 1 1 d .

loop_
_atom_site_aniso_label
_atom_site_aniso_U_11
_atom_site_aniso_U_22
_atom_site_aniso_U_33
_atom_site_aniso_U_23
_atom_site_aniso_U_13
_atom_site_aniso_U_12
Ru1 0.0459(4) 0.0391(3) 0.0356(3) 0.000 -0.0031(2) 0.000
P1 0.0452(7) 0.0370(7) 0.0385(7) -0.0010(5) -0.0044(5) 0.0000(5)
C1 0.042(3) 0.046(3) 0.041(3) -0.005(2) -0.005(2) 0.001(2)
C2 0.064(3) 0.042(3) 0.043(3) -0.005(2) 0.000(3) -0.002(3)
C3 0.071(4) 0.059(3) 0.039(3) -0.003(3) 0.008(3) -0.001(3)
C4 0.057(4) 0.041(4) 0.047(4) 0.000 0.008(3) 0.000
N1 0.052(4) 0.069(4) 0.062(4) 0.000 -0.012(3) 0.000
C5 0.074(6) 0.145(9) 0.089(7) 0.000 -0.018(6) 0.000
C6 0.145(11) 0.204(12) 0.146(11) 0.000 -0.013(9) 0.000
N2 0.162(10) 0.215(11) 0.147(10) 0.000 -0.008(8) 0.000
N3 0.117(8) 0.130(8) 0.086(6) 0.000 -0.036(6) 0.000
N4 0.124(8) 0.133(8) 0.118(8) 0.000 -0.023(7) 0.000
C11 0.046(3) 0.039(3) 0.048(3) -0.005(2) -0.001(2) 0.003(2)
C12 0.055(3) 0.041(3) 0.048(3) 0.000(2) -0.003(2) -0.002(2)
F12 0.071(2) 0.063(2) 0.058(2) 0.0148(17) -0.0108(17) -0.0112(17)
C13 0.063(4) 0.050(3) 0.063(4) -0.001(3) 0.004(3) -0.009(3)
C14 0.053(3) 0.061(4) 0.073(4) -0.014(3) 0.004(3) -0.013(3)
C15 0.058(4) 0.075(4) 0.061(4) -0.006(3) -0.012(3) -0.014(3)
C16 0.051(3) 0.054(3) 0.050(3) -0.001(3) -0.005(2) -0.004(3)
C21 0.049(3) 0.044(3) 0.042(3) 0.004(2) -0.001(2) 0.000(2)
C22 0.053(3) 0.046(3) 0.049(3) 0.000(2) 0.000(2) 0.000(2)
F22 0.065(2) 0.058(2) 0.074(2) -0.0210(19) -0.0116(18) 0.0072(17)
C23 0.062(3) 0.046(3) 0.057(3) 0.002(3) 0.006(3) 0.017(3)
C24 0.059(4) 0.059(4) 0.061(4) 0.008(3) -0.001(3) 0.013(3)
C25 0.052(3) 0.069(4) 0.064(4) 0.000(3) -0.015(3) 0.009(3)
C26 0.054(3) 0.048(3) 0.051(3) 0.000(3) -0.006(3) 0.001(3)
C31 0.072(4) 0.079(4) 0.037(3) 0.005(3) 0.009(3) -0.020(3)
C32 0.088(5) 0.062(4) 0.035(3) 0.011(3) 0.000(3) 0.009(3)
C33 0.059(5) 0.087(7) 0.037(4) 0.000 -0.011(4) 0.000
B1 0.057(6) 0.045(5) 0.071(7) 0.000 -0.016(5) 0.000
F1 0.048(4) 0.074(5) 0.401(19) 0.000 -0.005(6) 0.000
F2 0.280(14) 0.129(8) 0.087(6) 0.000 -0.027(7) 0.000
F3 0.075(3) 0.052(2) 0.121(4) 0.011(2) -0.008(2) 0.0096(19)

loop_
_atom_type_symbol
_atom_type_description
_atom_type_scat_dispersion_real
_atom_type_scat_dispersion_imag
_atom_type_scat_source
C C 0.0181 0.0091 'International Tables Vol C Tables 4.2.6.8 and 6.1.1.4'
H H 0.0000 0.0000 'International Tables Vol C Tables 4.2.6.8 and 6.1.1.4'
B B 0.0090 0.0039 'International Tables Vol C Tables 4.2.6.8 and 6.1.1.4'
N N 0.0311 0.0180 'International Tables Vol C Tables 4.2.6.8 and 6.1.1.4'
F F 0.0727 0.0534 'International Tables Vol C Tables 4.2.6.8 and 6.1.1.4'
P P 0.2955 0.4335 'International Tables Vol C Tables 4.2.6.8 and 6.1.1.4'
Ru Ru 0.0552 3.2960 'International Tables Vol C Tables 4.2.6.8 and 6.1.1.4'

loop_
_geom_angle_atom_site_label_1
_geom_angle_atom_site_label_2
_geom_angle_atom_site_label_3
_geom_angle
_geom_angle_site_symmetry_1
_geom_angle_site_symmetry_3
C4 Ru1 C33 152.0(3) . .
C4 Ru1 C31 92.2(3) . 4_565
C33 Ru1 C31 61.5(3) . 4_565
C4 Ru1 C31 92.2(3) . .
C33 Ru1 C31 61.5(3) . .
C31 Ru1 C31 37.6(4) 4_565 .
C4 Ru1 C32 123.8(3) . 4_565
C33 Ru1 C32 36.9(2) . 4_565
C31 Ru1 C32 36.1(2) 4_565 4_565
C31 Ru1 C32 61.2(2) . 4_565
C4 Ru1 C32 123.8(3) . .
C33 Ru1 C32 36.9(2) . .
C31 Ru1 C32 61.2(2) 4_565 .
C31 Ru1 C32 36.1(2) . .
C32 Ru1 C32 61.0(4) 4_565 .
C4 Ru1 P1 87.61(17) . .
C33 Ru1 P1 112.50(17) . .
C31 Ru1 P1 156.35(19) 4_565 .
C31 Ru1 P1 118.80(18) . .
C32 Ru1 P1 148.31(19) 4_565 .
C32 Ru1 P1 99.60(18) . .
C4 Ru1 P1 87.61(17) . 4_565
C33 Ru1 P1 112.50(18) . 4_565
C31 Ru1 P1 118.80(18) 4_565 4_565
C31 Ru1 P1 156.35(19) . 4_565
C32 Ru1 P1 99.60(18) 4_565 4_565
C32 Ru1 P1 148.31(19) . 4_565
P1 Ru1 P1 84.83(7) . 4_565
C11 P1 C1 105.1(2) . .
C11 P1 C21 104.5(2) . .
C1 P1 C21 102.4(2) . .
C11 P1 Ru1 113.28(18) . .
C1 P1 Ru1 109.51(18) . .
C21 P1 Ru1 120.51(18) . .
C1 C1 C2 119.3(3) 4_565 .
C1 C1 P1 117.38(17) 4_565 .
C2 C1 P1 123.1(4) . .
C3 C2 C1 120.2(5) . .
C3 C3 C2 120.5(3) 4_565 .
N1 C4 Ru1 174.4(7) . .
C4 N1 C5 169.3(10) . .
C6 C5 N1 122.2(16) . .
N2 C6 C5 141(2) . .
C6 N2 N3 134(2) . .
N4 N3 N2 176.1(17) . .
C16 C11 C12 116.3(5) . .
C16 C11 P1 123.8(4) . .
C12 C11 P1 119.8(4) . .
C13 C12 F12 118.4(5) . .
C13 C12 C11 124.1(5) . .
F12 C12 C11 117.5(5) . .
C12 C13 C14 118.4(6) . .
C15 C14 C13 120.3(6) . .
C14 C15 C16 120.4(6) . .
C11 C16 C15 120.5(6) . .
C22 C21 C26 116.0(5) . .
C22 C21 P1 125.3(4) . .
C26 C21 P1 118.7(4) . .
F22 C22 C23 116.9(5) . .
F22 C22 C21 120.0(5) . .
C23 C22 C21 123.1(5) . .
C24 C23 C22 119.6(6) . .
C23 C24 C25 119.4(6) . .
C24 C25 C26 120.2(6) . .
C25 C26 C21 121.7(6) . .
C32 C31 C31 107.4(4) . 4_565
C32 C31 Ru1 72.0(3) . .
C31 C31 Ru1 71.22(18) 4_565 .
C31 C32 C33 109.1(6) . .
C31 C32 Ru1 71.9(3) . .
C33 C32 Ru1 71.1(4) . .
C32 C33 C32 106.9(8) . 4_565
C32 C33 Ru1 72.0(4) . .
C32 C33 Ru1 72.0(4) 4_565 .
F1 B1 F3 113.0(7) . .
F1 B1 F3 113.0(7) . 4_565
F3 B1 F3 113.4(8) . 4_565
F1 B1 F2 106.6(11) . .
F3 B1 F2 105.0(7) . .
F3 B1 F2 105.0(7) 4_565 .

loop_
_geom_bond_atom_site_label_1
_geom_bond_atom_site_label_2
_geom_bond_distance
_geom_bond_site_symmetry_2
Ru1 C4 1.942(9) .
Ru1 C33 2.234(8) .
Ru1 C31 2.245(6) 4_565
Ru1 C31 2.245(6) .
Ru1 C32 2.246(6) 4_565
Ru1 C32 2.246(6) .
Ru1 P1 2.2803(14) .
Ru1 P1 2.2803(14) 4_565
P1 C11 1.823(5) .
P1 C1 1.825(6) .
P1 C21 1.834(6) .
C1 C1 1.398(11) 4_565
C1 C2 1.406(8) .
C2 C3 1.383(8) .
C3 C3 1.370(13) 4_565
C4 N1 1.169(11) .
N1 C5 1.381(14) .
C5 C6 1.29(2) .
C6 N2 1.24(2) .
N2 N3 1.26(2) .
N3 N4 1.125(18) .
C11 C16 1.388(8) .
C11 C12 1.397(8) .
C12 C13 1.355(8) .
C12 F12 1.362(6) .
C13 C14 1.383(9) .
C14 C15 1.367(10) .
C15 C16 1.401(8) .
C21 C22 1.388(8) .
C21 C26 1.393(8) .
C22 F22 1.353(7) .
C22 C23 1.375(8) .
C23 C24 1.373(9) .
C24 C25 1.380(9) .
C25 C26 1.387(8) .
C31 C32 1.393(9) .
C31 C31 1.445(14) 4_565
C32 C33 1.418(9) .
C33 C32 1.418(9) 4_565
B1 F1 1.306(13) .
B1 F3 1.346(7) .
B1 F3 1.346(7) 4_565
B1 F2 1.402(15) .

loop_
_geom_torsion_atom_site_label_1
_geom_torsion_atom_site_label_2
_geom_torsion_atom_site_label_3
_geom_torsion_atom_site_label_4
_geom_torsion
_geom_torsion_site_symmetry_1
_geom_torsion_site_symmetry_4
C4 Ru1 P1 C11 -39.2(2) . .
C33 Ru1 P1 C11 120.8(3) . .
C31 Ru1 P1 C11 50.8(5) 4_565 .
C31 Ru1 P1 C11 52.0(3) . .
C32 Ru1 P1 C11 133.1(4) 4_565 .
C32 Ru1 P1 C11 84.6(3) . .
P1 Ru1 P1 C11 -127.01(19) 4_565 .
C4 Ru1 P1 C1 77.7(2) . .
C33 Ru1 P1 C1 -122.3(3) . .
C31 Ru1 P1 C1 167.7(5) 4_565 .
C31 Ru1 P1 C1 168.9(3) . .
C32 Ru1 P1 C1 -110.0(4) 4_565 .
C32 Ru1 P1 C1 -158.4(3) . .
P1 Ru1 P1 C1 -10.09(18) 4_565 .
C4 Ru1 P1 C21 -164.0(3) . .
C33 Ru1 P1 C21 -4.1(3) . .
C31 Ru1 P1 C21 -74.0(5) 4_565 .
C31 Ru1 P1 C21 -72.8(3) . .
C32 Ru1 P1 C21 8.3(4) 4_565 .
C32 Ru1 P1 C21 -40.2(3) . .
P1 Ru1 P1 C21 108.2(2) 4_565 .
C11 P1 C1 C1 130.36(18) . 4_565
C21 P1 C1 C1 -120.64(19) . 4_565
Ru1 P1 C1 C1 8.38(15) . 4_565
C11 P1 C1 C2 -55.2(5) . .
C21 P1 C1 C2 53.8(5) . .
Ru1 P1 C1 C2 -177.2(4) . .
C1 C1 C2 C3 -1.9(7) 4_565 .
P1 C1 C2 C3 -176.2(4) . .
C1 C2 C3 C3 1.9(7) . 4_565
C33 Ru1 C4 N1 0.00(2) . .
C31 Ru1 C4 N1 -18.79(18) 4_565 .
C31 Ru1 C4 N1 18.79(18) . .
C32 Ru1 C4 N1 -37.6(2) 4_565 .
C32 Ru1 C4 N1 37.6(2) . .
P1 Ru1 C4 N1 137.54(4) . .
P1 Ru1 C4 N1 -137.54(4) 4_565 .
Ru1 C4 N1 C5 0.00(3) . .
C4 N1 C5 C6 180.000(15) . .
N1 C5 C6 N2 0.000(8) . .
C5 C6 N2 N3 0.000(8) . .
C6 N2 N3 N4 180.00(3) . .
C1 P1 C11 C16 -15.6(5) . .
C21 P1 C11 C16 -123.1(5) . .
Ru1 P1 C11 C16 103.9(5) . .
C1 P1 C11 C12 168.1(4) . .
C21 P1 C11 C12 60.6(5) . .
Ru1 P1 C11 C12 -72.4(5) . .
C16 C11 C12 C13 -0.2(9) . .
P1 C11 C12 C13 176.4(5) . .
C16 C11 C12 F12 -179.9(5) . .
P1 C11 C12 F12 -3.3(7) . .
F12 C12 C13 C14 -179.3(6) . .
C11 C12 C13 C14 0.9(10) . .
C12 C13 C14 C15 -1.6(10) . .
C13 C14 C15 C16 1.6(11) . .
C12 C11 C16 C15 0.1(9) . .
P1 C11 C16 C15 -176.3(5) . .
C14 C15 C16 C11 -0.8(10) . .
C11 P1 C21 C22 26.6(5) . .
C1 P1 C21 C22 -82.8(5) . .
Ru1 P1 C21 C22 155.4(4) . .
C11 P1 C21 C26 -155.4(5) . .
C1 P1 C21 C26 95.2(5) . .
Ru1 P1 C21 C26 -26.6(5) . .
C26 C21 C22 F22 -178.2(5) . .
P1 C21 C22 F22 -0.1(8) . .
C26 C21 C22 C23 -0.7(9) . .
P1 C21 C22 C23 177.4(5) . .
F22 C22 C23 C24 177.9(6) . .
C21 C22 C23 C24 0.4(9) . .
C22 C23 C24 C25 -0.6(10) . .
C23 C24 C25 C26 1.2(10) . .
C24 C25 C26 C21 -1.6(10) . .
C22 C21 C26 C25 1.3(9) . .
P1 C21 C26 C25 -176.9(5) . .
C4 Ru1 C31 C32 153.0(4) . .
C33 Ru1 C31 C32 -36.9(4) . .
C31 Ru1 C31 C32 -116.3(4) 4_565 .
C32 Ru1 C31 C32 -79.2(5) 4_565 .
P1 Ru1 C31 C32 64.5(4) . .
P1 Ru1 C31 C32 -118.0(5) 4_565 .
C4 Ru1 C31 C31 -90.74(10) . 4_565
C33 Ru1 C31 C31 79.36(17) . 4_565
C32 Ru1 C31 C31 37.1(3) 4_565 4_565
C32 Ru1 C31 C31 116.3(4) . 4_565
P1 Ru1 C31 C31 -179.21(16) . 4_565
P1 Ru1 C31 C31 -1.7(3) 4_565 4_565
C31 C31 C32 C33 -1.1(6) 4_565 .
Ru1 C31 C32 C33 61.7(5) . .
C31 C31 C32 Ru1 -62.82(17) 4_565 .
C4 Ru1 C32 C31 -33.1(5) . .
C33 Ru1 C32 C31 118.4(6) . .
C31 Ru1 C32 C31 38.6(4) 4_565 .
C32 Ru1 C32 C31 80.1(4) 4_565 .
P1 Ru1 C32 C31 -126.7(4) . .
P1 Ru1 C32 C31 137.6(4) 4_565 .
C4 Ru1 C32 C33 -151.5(4) . .
C31 Ru1 C32 C33 -79.9(5) 4_565 .
C31 Ru1 C32 C33 -118.4(6) . .
C32 Ru1 C32 C33 -38.4(5) 4_565 .
P1 Ru1 C32 C33 114.9(4) . .
P1 Ru1 C32 C33 19.2(6) 4_565 .
C31 C32 C33 C32 1.8(9) . 4_565
Ru1 C32 C33 C32 64.0(5) . 4_565
C31 C32 C33 Ru1 -62.2(4) . .
C4 Ru1 C33 C32 57.7(4) . .
C31 Ru1 C33 C32 79.1(5) 4_565 .
C31 Ru1 C33 C32 36.2(4) . .
C32 Ru1 C33 C32 115.3(8) 4_565 .
P1 Ru1 C33 C32 -75.5(5) . .
P1 Ru1 C33 C32 -169.2(4) 4_565 .
C4 Ru1 C33 C32 -57.7(4) . 4_565
C31 Ru1 C33 C32 -36.2(4) 4_565 4_565
C31 Ru1 C33 C32 -79.1(5) . 4_565
C32 Ru1 C33 C32 -115.3(8) . 4_565
P1 Ru1 C33 C32 169.2(4) . 4_565
P1 Ru1 C33 C32 75.5(5) 4_565 4_565
